data_2018285
loop_
_publ_author_name
'Arumugam, Kuppuswamy'
'Clark, Daniel Seth'
'Mague, Joel T.'
'Donahue, James P.'

_publ_section_title
;
 The dithiolene ligand and tetrathiafulvalene precursor molecules
 4,5-bis(bromomethyl)-1,3-dithiol-2-one and
 4,5-bis[(dihydroxyphosphoryl)methyl]-1,3-dithiol-2-one
;
_journal_coeditor_code FN3090
_journal_issue 11
_journal_name_full 'Acta Crystallographica Section C'
_journal_page_first o446
_journal_page_last o449
_journal_paper_doi 10.1107/S0108270111040431
_journal_volume 67
_journal_year 2011
_chemical_formula_iupac 'C5 H4 Br2 O S2'
_chemical_formula_moiety 'C5 H4 Br2 O S2'
_chemical_formula_sum 'C5 H4 Br2 O S2'
_chemical_formula_weight 304.02
_chemical_name_systematic
;
4,5-bis(bromomethyl)-1,3-dithiol-2-one
;
_space_group_IT_number 15
_symmetry_cell_setting monoclinic
_symmetry_space_group_name_Hall '-C 2yc'
_symmetry_space_group_name_H-M 'C 1 2/c 1'
_atom_sites_solution_hydrogens geom
_atom_sites_solution_primary heavy
_atom_sites_solution_secondary difmap
_audit_creation_method SHELXL97
_cell_angle_alpha 90.00
_cell_angle_beta 104.8360(10)
_cell_angle_gamma 90.00
_cell_formula_units_Z 4
_cell_length_a 14.9026(15)
_cell_length_b 7.8804(8)
_cell_length_c 7.4012(7)
_cell_measurement_reflns_used 3880
_cell_measurement_temperature 100(2)
_cell_measurement_theta_max 29.43
_cell_measurement_theta_min 2.83
_cell_volume 840.21(14)
_computing_cell_refinement 'SAINT-Plus (Bruker, 2006)'
_computing_data_collection 'APEX2 (Bruker, 2008)'
_computing_data_reduction 'SAINT-Plus (Bruker, 2006)'
_computing_molecular_graphics 'SHELXTL (Sheldrick, 2008<i>a</i>)'
_computing_publication_material 'SHELXL97 (Sheldrick, 2008<i>a</i>)'
_computing_structure_refinement 'SHELXL97 (Sheldrick, 2008<i>a</i>)'
_computing_structure_solution 'SHELXS97 (Sheldrick, 2008<i>a</i>)'
_diffrn_ambient_temperature 100(2)
_diffrn_measured_fraction_theta_full 0.997
_diffrn_measured_fraction_theta_max 0.997
_diffrn_measurement_device_type 'Bruker APEXII CCD area-detector'
_diffrn_measurement_method '\f and \w'
_diffrn_radiation_monochromator graphite
_diffrn_radiation_source 'fine-focus sealed tube'
_diffrn_radiation_type MoK\a
_diffrn_radiation_wavelength 0.71073
_diffrn_reflns_av_R_equivalents 0.0271
_diffrn_reflns_av_sigmaI/netI 0.0169
_diffrn_reflns_limit_h_max 19
_diffrn_reflns_limit_h_min -19
_diffrn_reflns_limit_k_max 10
_diffrn_reflns_limit_k_min -10
_diffrn_reflns_limit_l_max 9
_diffrn_reflns_limit_l_min -9
_diffrn_reflns_number 7166
_diffrn_reflns_theta_full 28.49
_diffrn_reflns_theta_max 28.49
_diffrn_reflns_theta_min 2.83
_exptl_absorpt_coefficient_mu 10.072
_exptl_absorpt_correction_T_max 0.4642
_exptl_absorpt_correction_T_min 0.3066
_exptl_absorpt_correction_type multi-scan
_exptl_absorpt_process_details '(SADABS; Sheldrick, 2008<i>b</i>)'
_exptl_crystal_colour colourless
_exptl_crystal_density_diffrn 2.403
_exptl_crystal_density_meas 0
_exptl_crystal_density_method 'not measured'
_exptl_crystal_description plate
_exptl_crystal_F_000 576
_exptl_crystal_size_max 0.16
_exptl_crystal_size_mid 0.13
_exptl_crystal_size_min 0.09
_refine_diff_density_max 0.443
_refine_diff_density_min -0.440
_refine_ls_extinction_method none
_refine_ls_goodness_of_fit_ref 1.105
_refine_ls_hydrogen_treatment constr
_refine_ls_matrix_type full
_refine_ls_number_parameters 47
_refine_ls_number_reflns 1062
_refine_ls_number_restraints 0
_refine_ls_restrained_S_all 1.105
_refine_ls_R_factor_all 0.0180
_refine_ls_R_factor_gt 0.0164
_refine_ls_shift/su_max 0.001
_refine_ls_shift/su_mean 0.000
_refine_ls_structure_factor_coef Fsqd
_refine_ls_weighting_details 'calc w = 1/[\s^2^(Fo^2^)+(0.0223P)^2^+0.8485P] where P=(Fo^2^+2Fc^2^)/3'
_refine_ls_weighting_scheme calc
_refine_ls_wR_factor_gt 0.0430
_refine_ls_wR_factor_ref 0.0435
_reflns_number_gt 1005
_reflns_number_total 1062
_reflns_threshold_expression I>2\s(I)
_cod_data_source_file fn3090.cif
_cod_data_source_block I
_cod_original_cell_volume 840.20(14)
_cod_original_sg_symbol_H-M 'C 2/c'
_cod_database_code 2018285
_cod_database_fobs_code 2018285

loop_
_symmetry_equiv_pos_as_xyz
'x, y, z'
'-x, y, -z+1/2'
'x+1/2, y+1/2, z'
'-x+1/2, y+1/2, -z+1/2'
'-x, -y, -z'
'x, -y, z-1/2'
'-x+1/2, -y+1/2, -z'
'x+1/2, -y+1/2, z-1/2'

loop_
_atom_site_type_symbol
_atom_site_label
_atom_site_fract_x
_atom_site_fract_y
_atom_site_fract_z
_atom_site_U_iso_or_equiv
_atom_site_adp_type
_atom_site_calc_flag
_atom_site_refinement_flags
_atom_site_occupancy
_atom_site_symmetry_multiplicity
Br Br1 0.193908(12) 0.36865(2) 0.75618(3) 0.01797(8) Uani d . 1 1
S S1 0.09409(3) -0.03052(5) 0.87598(6) 0.01129(10) Uani d . 1 1
O O1 0.0000 -0.3084(2) 0.7500 0.0200(4) Uani d S 1 2
C C1 0.0000 -0.1545(3) 0.7500 0.0131(5) Uani d S 1 2
C C2 0.04303(12) 0.1667(2) 0.8081(2) 0.0105(3) Uani d . 1 1
C C3 0.09766(13) 0.3204(2) 0.8879(3) 0.0135(3) Uani d . 1 1
H H3A 0.1272 0.3018 1.0223 0.016 Uiso calc R 1 1
H H3B 0.0555 0.4191 0.8766 0.016 Uiso calc R 1 1

loop_
_atom_site_aniso_label
_atom_site_aniso_U_11
_atom_site_aniso_U_22
_atom_site_aniso_U_33
_atom_site_aniso_U_12
_atom_site_aniso_U_13
_atom_site_aniso_U_23
Br1 0.01267(11) 0.01707(11) 0.02387(12) -0.00362(7) 0.00413(8) 0.00491(7)
S1 0.0099(2) 0.00922(19) 0.0145(2) 0.00188(15) 0.00272(15) 0.00139(14)
O1 0.0228(10) 0.0083(8) 0.0282(11) 0.000 0.0054(8) 0.000
C1 0.0155(12) 0.0116(11) 0.0134(12) 0.000 0.0059(10) 0.000
C2 0.0116(8) 0.0073(7) 0.0139(8) 0.0004(6) 0.0054(7) 0.0002(6)
C3 0.0120(8) 0.0113(7) 0.0172(9) -0.0019(7) 0.0038(7) -0.0013(6)

loop_
_atom_type_symbol
_atom_type_description
_atom_type_scat_dispersion_real
_atom_type_scat_dispersion_imag
_atom_type_scat_source
C C 0.0033 0.0016 'International Tables Vol C Tables 4.2.6.8 and 6.1.1.4'
H H 0.0000 0.0000 'International Tables Vol C Tables 4.2.6.8 and 6.1.1.4'
O O 0.0106 0.0060 'International Tables Vol C Tables 4.2.6.8 and 6.1.1.4'
Br Br -0.2901 2.4595 'International Tables Vol C Tables 4.2.6.8 and 6.1.1.4'
S S 0.1246 0.1234 'International Tables Vol C Tables 4.2.6.8 and 6.1.1.4'

loop_
_geom_angle_atom_site_label_1
_geom_angle_atom_site_label_2
_geom_angle_atom_site_label_3
_geom_angle_site_symmetry_1
_geom_angle_site_symmetry_3
_geom_angle
C2 S1 C1 . . 96.42(9)
O1 C1 S1 . . 123.58(7)
O1 C1 S1 . 2_556 123.58(7)
S1 C1 S1 . 2_556 112.85(13)
C2 C2 C3 2_556 . 125.80(10)
C2 C2 S1 2_556 . 117.15(6)
C3 C2 S1 . . 117.03(13)
C2 C3 Br1 . . 110.72(12)
C2 C3 H3A . . 109.5
Br1 C3 H3A . . 109.5
C2 C3 H3B . . 109.5
Br1 C3 H3B . . 109.5
H3A C3 H3B . . 108.1

loop_
_geom_bond_atom_site_label_1
_geom_bond_atom_site_label_2
_geom_bond_site_symmetry_2
_geom_bond_distance
Br1 C3 . 1.9667(18)
S1 C2 . 1.7467(17)
S1 C1 . 1.7664(14)
O1 C1 . 1.213(3)
C1 S1 2_556 1.7664(14)
C2 C2 2_556 1.349(4)
C2 C3 . 1.494(2)
C3 H3A . 0.9900
C3 H3B . 0.9900
